data_4302938
loop_
_publ_author_name
'Yanyan Mulyana'
'Ayman Nafady'
'Arindam Mukherjee'
'Roland Bircher'
'Boujemaa Moubaraki'
'Keith S. Murray'
'Alan M. Bond'
'Brendan F. Abrahams'
'Colette Boskovic'

_publ_section_title
;
New Family of Ferric Spin Clusters Incorporating
Redox-Activeortho-Dioxolene Ligands
;
_journal_name_full 'Inorganic Chemistry'
_journal_page_first 7765
_journal_page_last 7781
_journal_paper_doi 10.1021/ic900729d
_journal_volume 48
_journal_year 2009
_chemical_formula_sum 'C122 H155 Fe4 N2 O14'
_chemical_formula_weight 2096.88
_chemical_name_systematic
;
 ?
;
_space_group_IT_number 2
_symmetry_cell_setting triclinic
_symmetry_space_group_name_Hall '-P 1'
_symmetry_space_group_name_H-M 'P -1'
_atom_sites_solution_hydrogens geom
_atom_sites_solution_primary direct
_atom_sites_solution_secondary difmap
_audit_creation_method SHELXL-97
_cell_angle_alpha 92.931(4)
_cell_angle_beta 105.270(5)
_cell_angle_gamma 113.359(4)
_cell_formula_units_Z 2
_cell_length_a 14.436(3)
_cell_length_b 17.963(4)
_cell_length_c 24.619(5)
_cell_measurement_temperature 130(2)
_cell_volume 5566(2)
_computing_structure_refinement 'SHELXL-97 (Sheldrick, 1997)'
_diffrn_ambient_temperature 130(2)
_diffrn_measured_fraction_theta_full 0.987
_diffrn_measured_fraction_theta_max 0.987
_diffrn_radiation_monochromator graphite
_diffrn_radiation_source 'fine-focus sealed tube'
_diffrn_radiation_type MoK\a
_diffrn_radiation_wavelength 0.71073
_diffrn_reflns_av_R_equivalents 0.0336
_diffrn_reflns_av_sigmaI/netI 0.0819
_diffrn_reflns_limit_h_max 14
_diffrn_reflns_limit_h_min -17
_diffrn_reflns_limit_k_max 21
_diffrn_reflns_limit_k_min -20
_diffrn_reflns_limit_l_max 28
_diffrn_reflns_limit_l_min -29
_diffrn_reflns_number 29492
_diffrn_reflns_theta_full 25.00
_diffrn_reflns_theta_max 25.00
_diffrn_reflns_theta_min 1.25
_exptl_absorpt_coefficient_mu 0.573
_exptl_absorpt_correction_T_max 0.9189
_exptl_absorpt_correction_T_min 0.8031
_exptl_absorpt_correction_type multi-scan
_exptl_absorpt_process_details SADABS
_exptl_crystal_colour 'dark blue'
_exptl_crystal_density_diffrn 1.251
_exptl_crystal_density_method 'not measured'
_exptl_crystal_description block
_exptl_crystal_F_000 2234
_exptl_crystal_size_max 0.40
_exptl_crystal_size_mid 0.25
_exptl_crystal_size_min 0.15
_refine_diff_density_max 0.680
_refine_diff_density_min -0.550
_refine_diff_density_rms 0.078
_refine_ls_extinction_method none
_refine_ls_goodness_of_fit_ref 1.114
_refine_ls_hydrogen_treatment constr
_refine_ls_matrix_type full
_refine_ls_number_parameters 1092
_refine_ls_number_reflns 19357
_refine_ls_number_restraints 24
_refine_ls_restrained_S_all 1.120
_refine_ls_R_factor_all 0.0843
_refine_ls_R_factor_gt 0.0708
_refine_ls_shift/su_max 0.007
_refine_ls_shift/su_mean 0.000
_refine_ls_structure_factor_coef Fsqd
_refine_ls_weighting_details 'calc w=1/[\s^2^(Fo^2^)+(0.0472P)^2^+6.7216P] where P=(Fo^2^+2Fc^2^)/3'
_refine_ls_weighting_scheme calc
_refine_ls_wR_factor_gt 0.1520
_refine_ls_wR_factor_ref 0.1584
_reflns_number_gt 15921
_reflns_number_total 19357
_reflns_threshold_expression >2sigma(I)
_cod_data_source_file ic900729d_si_001_5.cif
_cod_data_source_block compound_6
_cod_database_code 4302938

loop_
_symmetry_equiv_pos_as_xyz
'x, y, z'
'-x, -y, -z'

loop_
_atom_site_label
_atom_site_type_symbol
_atom_site_fract_x
_atom_site_fract_y
_atom_site_fract_z
_atom_site_U_iso_or_equiv
_atom_site_adp_type
_atom_site_occupancy
_atom_site_symmetry_multiplicity
_atom_site_calc_flag
_atom_site_refinement_flags
_atom_site_disorder_assembly
_atom_site_disorder_group
C97 C 0.9210(4) 0.7927(3) 0.8157(3) 0.0502(15) Uani 1 1 d . E .
H97A H 0.8750 0.7547 0.7797 0.075 Uiso 1 1 calc R . .
H97B H 0.8860 0.7791 0.8453 0.075 Uiso 1 1 calc R . .
H97C H 0.9882 0.7875 0.8276 0.075 Uiso 1 1 calc R . .
C95 C 0.7479(4) 1.5705(3) 0.7188(3) 0.0593(18) Uani 1 1 d . . .
H95A H 0.7888 1.6065 0.7561 0.089 Uiso 1 1 calc R . .
H95B H 0.6759 1.5671 0.7075 0.089 Uiso 1 1 calc R . .
H95C H 0.7824 1.5929 0.6902 0.089 Uiso 1 1 calc R . .
C99 C 0.5168(18) 1.2099(13) 0.4411(6) 0.043(3) Uiso 0.64(7) 1 d P A 7
H99 H 0.5071 1.1958 0.4016 0.052 Uiso 0.64(7) 1 calc PR A 7
C599 C 0.545(3) 1.2269(16) 0.4458(9) 0.036(6) Uiso 0.36(7) 1 d PD A 8
H599 H 0.5725 1.2312 0.4146 0.043 Uiso 0.36(7) 1 calc PR A 8
C100 C 0.9665(5) 0.0909(4) 0.9747(3) 0.0517(15) Uani 1 1 d . F .
H100 H 1.0003 0.0658 0.9568 0.062 Uiso 1 1 calc R . .
C101 C 0.4930(5) 0.0456(4) 0.1545(3) 0.0539(15) Uiso 1 1 d . . .
H101 H 0.4322 0.0519 0.1577 0.065 Uiso 1 1 calc R . .
C102 C 0.5241(5) 0.0623(4) 0.1073(3) 0.0609(17) Uiso 1 1 d . . .
H102 H 0.4860 0.0806 0.0776 0.073 Uiso 1 1 calc R . .
C103 C 0.6992(5) -0.0153(4) 0.2415(3) 0.0655(18) Uiso 1 1 d . . .
H10A H 0.7592 -0.0181 0.2316 0.098 Uiso 1 1 calc R . .
H10B H 0.6536 -0.0696 0.2474 0.098 Uiso 1 1 calc R . .
H10C H 0.7256 0.0249 0.2767 0.098 Uiso 1 1 calc R . .
C110 C 0.926(2) 0.4542(17) 0.5969(7) 0.132(11) Uiso 0.50(4) 1 d PD B 1
H110 H 0.9310 0.4966 0.6236 0.158 Uiso 0.50(4) 1 calc PR B 1
C109 C 0.869(2) 0.4378(14) 0.5382(5) 0.24(2) Uiso 0.50(4) 1 d PD B 1
H109 H 0.8282 0.4671 0.5246 0.285 Uiso 0.50(4) 1 calc PR B 1
C108 C 0.8717(10) 0.3797(8) 0.4996(5) 0.155(5) Uiso 1 1 d D . .
C106 C 0.9931(8) 0.3501(6) 0.5738(4) 0.114(3) Uiso 1 1 d D . .
H106 H 1.0393 0.3247 0.5871 0.137 Uiso 1 1 calc R B .
C107 C 0.9386(9) 0.3393(7) 0.5161(5) 0.143(4) Uiso 1 1 d D B .
H107 H 0.9462 0.3054 0.4882 0.172 Uiso 1 1 calc R . .
C505 C 0.9752(7) 0.4014(6) 0.6115(4) 0.102(3) Uiso 1 1 d D B .
H505 H 0.9990 0.3999 0.6511 0.122 Uiso 1 1 calc R C 1
C511 C 0.8072(12) 0.3628(10) 0.4366(6) 0.229(7) Uiso 1 1 d D B .
H6A H 0.8419 0.3444 0.4130 0.343 Uiso 1 1 calc R . .
H6B H 0.8029 0.4134 0.4258 0.343 Uiso 1 1 calc R . .
H6C H 0.7356 0.3199 0.4304 0.343 Uiso 1 1 calc R . .
C510 C 0.9010(14) 0.4246(16) 0.5987(5) 0.075(7) Uiso 0.50(4) 1 d PD B 2
H510 H 0.8869 0.4516 0.6275 0.091 Uiso 0.50(4) 1 calc PR B 2
C509 C 0.8401(16) 0.4097(17) 0.5412(5) 0.104(9) Uiso 0.50(4) 1 d PD B 2
H509 H 0.7785 0.4199 0.5309 0.125 Uiso 0.50(4) 1 calc PR B 2
Fe1 Fe 0.82399(4) 1.25248(3) 0.76529(2) 0.01668(14) Uani 1 1 d . . .
Fe2 Fe 1.08035(4) 1.30149(3) 0.80389(2) 0.01756(14) Uani 1 1 d . . .
Fe3 Fe 0.66805(4) 1.08015(3) 0.68166(2) 0.01796(14) Uani 1 1 d . . .
Fe4 Fe 0.90782(4) 1.11678(3) 0.74244(2) 0.01741(14) Uani 1 1 d . . .
O2 O 0.8187(2) 1.17738(15) 0.69785(11) 0.0169(6) Uani 1 1 d . . .
O5 O 1.0413(2) 1.20278(16) 0.74257(12) 0.0209(6) Uani 1 1 d . . .
O3 O 0.6711(2) 1.17047(16) 0.73702(12) 0.0186(6) Uani 1 1 d . . .
O4 O 0.9330(2) 1.20593(16) 0.80799(12) 0.0195(6) Uani 1 1 d . . .
O9 O 0.9689(2) 1.34102(16) 0.77450(12) 0.0201(6) Uani 1 1 d . . .
O10 O 0.7864(2) 1.33801(15) 0.74126(12) 0.0192(6) Uani 1 1 d . . .
O11 O 0.7550(2) 1.05213(16) 0.74646(11) 0.0186(6) Uani 1 1 d . . .
O1 O 0.5239(2) 1.01552(17) 0.66460(12) 0.0239(7) Uani 1 1 d . . .
O8 O 1.1388(2) 1.38705(17) 0.87462(12) 0.0225(6) Uani 1 1 d . . .
O7 O 1.1659(2) 1.25582(16) 0.85989(12) 0.0204(6) Uani 1 1 d . . .
O6 O 1.1747(2) 1.35521(16) 0.76298(11) 0.0199(6) Uani 1 1 d . . .
O13 O 0.8685(2) 1.04462(17) 0.66738(13) 0.0250(7) Uani 1 1 d . . .
O12 O 0.9307(2) 1.03726(16) 0.78395(12) 0.0213(6) Uani 1 1 d . . .
O14 O 0.6942(2) 1.00342(17) 0.62988(12) 0.0244(7) Uani 1 1 d . . .
N1 N 0.6375(3) 1.1385(2) 0.61233(14) 0.0195(7) Uani 1 1 d . . .
C72 C 0.8667(3) 1.4127(2) 0.74934(18) 0.0208(9) Uani 1 1 d . . .
N2 N 0.7992(3) 1.2478(2) 0.84490(14) 0.0219(8) Uani 1 1 d . . .
C44 C 1.1753(3) 1.3072(2) 0.71954(18) 0.0204(9) Uani 1 1 d . . .
C46 C 1.0965(3) 1.1687(3) 0.66440(18) 0.0240(9) Uani 1 1 d . . .
H46 H 1.0476 1.1125 0.6579 0.029 Uiso 1 1 calc R . .
C74 C 1.0584(3) 1.4885(2) 0.77806(19) 0.0236(9) Uani 1 1 d . . .
H74 H 1.1268 1.4891 0.7900 0.028 Uiso 1 1 calc R . .
C31 C 1.2206(3) 1.3030(2) 0.90907(17) 0.0198(9) Uani 1 1 d . . .
C63 C 0.6487(3) 0.9103(2) 0.74831(19) 0.0255(10) Uani 1 1 d . . .
H63 H 0.5848 0.9169 0.7349 0.031 Uiso 1 1 calc R . .
C20 C 0.6190(3) 1.2294(2) 0.80627(18) 0.0191(9) Uani 1 1 d . . .
C45 C 1.1031(3) 1.2242(2) 0.70766(16) 0.0171(8) Uani 1 1 d . . .
C73 C 0.9683(3) 1.4149(2) 0.76754(17) 0.0182(9) Uani 1 1 d . . .
C18 C 0.4572(3) 1.2485(3) 0.77505(19) 0.0241(9) Uani 1 1 d . . .
H18 H 0.4089 1.2675 0.7834 0.029 Uiso 1 1 calc R . .
C61 C 0.8411(3) 0.9683(2) 0.77748(17) 0.0200(9) Uani 1 1 d . . .
C8 C 0.5333(3) 1.1725(3) 0.53304(19) 0.0271(10) Uani 1 1 d . A .
C75 C 0.8539(3) 1.4849(3) 0.74158(19) 0.0255(10) Uani 1 1 d . . .
C48 C 1.2315(3) 1.2782(3) 0.64144(17) 0.0235(9) Uani 1 1 d . . .
H48 H 1.2755 1.2968 0.6177 0.028 Uiso 1 1 calc R . .
C30 C 1.2042(3) 1.3769(2) 0.91720(18) 0.0217(9) Uani 1 1 d . . .
C58 C 0.7779(3) 0.9938(3) 0.63573(18) 0.0246(10) Uani 1 1 d . . .
C21 C 0.7119(3) 1.2395(2) 0.85373(18) 0.0218(9) Uani 1 1 d . . .
C60 C 0.7454(3) 0.9765(2) 0.75720(18) 0.0216(9) Uani 1 1 d . . .
C14 C 0.8296(3) 1.2080(3) 0.64577(18) 0.0230(9) Uani 1 1 d . . .
H14A H 0.8414 1.1696 0.6211 0.028 Uiso 1 1 calc R . .
H14B H 0.8913 1.2623 0.6548 0.028 Uiso 1 1 calc R . .
C54 C 1.1512(4) 1.1348(3) 0.5809(2) 0.0329(11) Uani 1 1 d . . .
C77 C 1.0480(3) 1.5605(3) 0.7712(2) 0.0278(10) Uani 1 1 d . D .
C22 C 0.6998(3) 1.2395(3) 0.91216(18) 0.0228(9) Uani 1 1 d . . .
C49 C 1.2414(3) 1.3360(2) 0.68529(18) 0.0194(9) Uani 1 1 d . . .
C15 C 0.6010(3) 1.1946(2) 0.75008(18) 0.0195(9) Uani 1 1 d . . .
C16 C 0.5101(3) 1.1853(3) 0.70796(18) 0.0222(9) Uani 1 1 d . . .
H16 H 0.4957 1.1590 0.6703 0.027 Uiso 1 1 calc R . .
C28 C 0.8885(3) 1.2457(3) 0.88874(18) 0.0242(9) Uani 1 1 d . . .
H28A H 0.8675 1.2273 0.9226 0.029 Uiso 1 1 calc R . .
H28B H 0.9488 1.3010 0.9008 0.029 Uiso 1 1 calc R . .
C1 C 0.4466(3) 0.9950(3) 0.61536(19) 0.0237(10) Uani 1 1 d . . .
C35 C 1.2912(3) 1.2862(3) 0.95378(18) 0.0224(9) Uani 1 1 d . . .
C62 C 0.8398(3) 0.8927(2) 0.78811(19) 0.0241(9) Uani 1 1 d . E .
C50 C 1.3194(3) 1.4267(3) 0.6957(2) 0.0269(10) Uani 1 1 d . . .
C10 C 0.5165(4) 1.2394(3) 0.5517(2) 0.0328(11) Uani 1 1 d . . .
H10 H 0.5133 1.2475 0.5895 0.039 Uiso 1 1 calc R . .
C47 C 1.1624(3) 1.1962(3) 0.63027(17) 0.0220(9) Uani 1 1 d . . .
C33 C 1.3233(3) 1.4157(3) 1.01232(18) 0.0243(10) Uani 1 1 d . . .
C27 C 0.7622(3) 1.3081(3) 0.95482(18) 0.0269(10) Uani 1 1 d . . .
H27 H 0.8156 1.3550 0.9478 0.032 Uiso 1 1 calc R . .
C32 C 1.2579(3) 1.4322(3) 0.96911(18) 0.0247(10) Uani 1 1 d . . .
H32 H 1.2484 1.4813 0.9741 0.030 Uiso 1 1 calc R . .
C40 C 1.3135(3) 1.2109(3) 0.94523(19) 0.0247(10) Uani 1 1 d . . .
C34 C 1.3391(3) 1.3422(3) 1.00360(19) 0.0261(10) Uani 1 1 d . . .
H34 H 1.3856 1.3320 1.0344 0.031 Uiso 1 1 calc R . .
C36 C 1.3825(4) 1.4711(3) 1.0711(2) 0.0336(11) Uani 1 1 d . . .
C29 C 0.9190(3) 1.1846(2) 0.86100(17) 0.0217(9) Uani 1 1 d . . .
H29A H 0.9857 1.1861 0.8866 0.026 Uiso 1 1 calc R . .
H29B H 0.8626 1.1281 0.8546 0.026 Uiso 1 1 calc R . .
C64 C 0.6451(3) 0.8348(3) 0.75901(19) 0.0252(10) Uani 1 1 d . E .
C23 C 0.6220(3) 1.1714(3) 0.92299(18) 0.0252(10) Uani 1 1 d . . .
H23 H 0.5781 1.1247 0.8937 0.030 Uiso 1 1 calc R . .
C66 C 0.5416(4) 0.7572(3) 0.7490(2) 0.0366(12) Uani 1 1 d D . .
C52 C 1.3921(3) 1.4524(3) 0.7571(2) 0.0359(12) Uani 1 1 d . . .
H52A H 1.3494 1.4428 0.7833 0.054 Uiso 1 1 calc R . .
H52B H 1.4403 1.5110 0.7640 0.054 Uiso 1 1 calc R . .
H52C H 1.4336 1.4199 0.7637 0.054 Uiso 1 1 calc R . .
C6 C 0.4548(3) 1.0399(3) 0.57040(18) 0.0251(10) Uani 1 1 d . . .
C7 C 0.5469(3) 1.1168(3) 0.57380(18) 0.0213(9) Uani 1 1 d . . .
C65 C 0.7409(3) 0.8270(3) 0.7786(2) 0.0285(10) Uani 1 1 d . . .
H65 H 0.7383 0.7749 0.7858 0.034 Uiso 1 1 calc R E .
C19 C 0.5448(3) 1.2551(2) 0.81745(18) 0.0212(9) Uani 1 1 d . . .
H19 H 0.5558 1.2779 0.8555 0.025 Uiso 1 1 calc R . .
C17 C 0.4400(3) 1.2135(3) 0.71972(19) 0.0272(10) Uani 1 1 d . . .
H17 H 0.3799 1.2089 0.6898 0.033 Uiso 1 1 calc R . .
C26 C 0.7456(4) 1.3075(3) 1.0080(2) 0.0359(12) Uani 1 1 d . . .
H26 H 0.7879 1.3545 1.0373 0.043 Uiso 1 1 calc R . .
C25 C 0.6692(4) 1.2403(3) 1.0189(2) 0.0344(11) Uani 1 1 d . . .
H25 H 0.6580 1.2407 1.0552 0.041 Uiso 1 1 calc R . .
C71 C 0.9975(4) 0.9011(4) 0.7611(3) 0.0558(16) Uani 1 1 d . E .
H71A H 0.9502 0.8640 0.7250 0.084 Uiso 1 1 calc R . .
H71B H 1.0631 0.8936 0.7727 0.084 Uiso 1 1 calc R . .
H71C H 1.0142 0.9583 0.7560 0.084 Uiso 1 1 calc R . .
C39 C 1.5027(4) 1.4995(4) 1.0833(2) 0.0567(17) Uani 1 1 d . . .
H39A H 1.5406 1.5348 1.1210 0.085 Uiso 1 1 calc R . .
H39B H 1.5255 1.5305 1.0540 0.085 Uiso 1 1 calc R . .
H39C H 1.5186 1.4513 1.0827 0.085 Uiso 1 1 calc R . .
C24 C 0.6088(4) 1.1718(3) 0.9763(2) 0.0324(11) Uani 1 1 d . . .
H24 H 0.5573 1.1244 0.9839 0.039 Uiso 1 1 calc R . .
C2 C 0.3514(3) 0.9253(3) 0.6088(2) 0.0308(11) Uani 1 1 d . . .
H2 H 0.3434 0.8954 0.6393 0.037 Uiso 1 1 calc R . .
C43 C 1.3897(4) 1.2045(3) 0.9991(2) 0.0390(12) Uani 1 1 d . . .
H43A H 1.4018 1.1555 0.9920 0.058 Uiso 1 1 calc R . .
H43B H 1.3590 1.2004 1.0305 0.058 Uiso 1 1 calc R . .
H43C H 1.4574 1.2537 1.0095 0.058 Uiso 1 1 calc R . .
C76 C 0.9455(3) 1.5575(3) 0.7526(2) 0.0286(10) Uani 1 1 d . . .
H76 H 0.9386 1.6074 0.7473 0.034 Uiso 1 1 calc R . .
C13 C 0.7292(3) 1.2159(3) 0.61500(18) 0.0233(9) Uani 1 1 d . . .
H13A H 0.7252 1.2626 0.6358 0.028 Uiso 1 1 calc R . .
H13B H 0.7290 1.2263 0.5759 0.028 Uiso 1 1 calc R . .
C78 C 0.7428(3) 1.4835(3) 0.7230(2) 0.0303(11) Uani 1 1 d . . .
C3 C 0.2700(4) 0.9004(3) 0.5582(2) 0.0393(13) Uani 1 1 d . . .
H3 H 0.2064 0.8529 0.5542 0.047 Uiso 1 1 calc R . .
C81 C 1.1452(4) 1.6440(3) 0.7824(2) 0.0382(13) Uani 1 1 d D . .
C5 C 0.3684(4) 1.0115(3) 0.5194(2) 0.0327(11) Uani 1 1 d . . .
H5 H 0.3730 1.0411 0.4886 0.039 Uiso 1 1 calc R . .
C79 C 0.6791(4) 1.4284(3) 0.6641(2) 0.0416(13) Uani 1 1 d . . .
H79A H 0.7151 1.4508 0.6361 0.062 Uiso 1 1 calc R . .
H79B H 0.6078 1.4268 0.6524 0.062 Uiso 1 1 calc R . .
H79C H 0.6736 1.3726 0.6664 0.062 Uiso 1 1 calc R . .
C69 C 0.9430(3) 0.8816(3) 0.8071(2) 0.0324(11) Uani 1 1 d . . .
C4 C 0.2778(4) 0.9415(3) 0.5138(2) 0.0387(12) Uani 1 1 d . . .
H4 H 0.2209 0.9221 0.4790 0.046 Uiso 1 1 calc R . .
C51 C 1.2571(4) 1.4795(3) 0.6852(2) 0.0360(12) Uani 1 1 d . . .
H51A H 1.2098 1.4630 0.6457 0.054 Uiso 1 1 calc R . .
H51B H 1.3068 1.5377 0.6917 0.054 Uiso 1 1 calc R . .
H51C H 1.2149 1.4715 0.7116 0.054 Uiso 1 1 calc R . .
C55 C 1.1548(4) 1.0572(3) 0.6003(2) 0.0466(14) Uani 1 1 d . . .
H55A H 1.0986 1.0320 0.6177 0.070 Uiso 1 1 calc R . .
H55B H 1.2240 1.0709 0.6284 0.070 Uiso 1 1 calc R . .
H55C H 1.1442 1.0184 0.5673 0.070 Uiso 1 1 calc R . .
C70 C 1.0145(4) 0.9384(3) 0.8637(2) 0.0410(13) Uani 1 1 d . E .
H70A H 1.0806 0.9315 0.8756 0.062 Uiso 1 1 calc R . .
H70B H 0.9784 0.9246 0.8928 0.062 Uiso 1 1 calc R . .
H70C H 1.0308 0.9957 0.8592 0.062 Uiso 1 1 calc R . .
C41 C 1.2113(4) 1.1319(3) 0.9298(2) 0.0378(12) Uani 1 1 d . . .
H41A H 1.2274 1.0843 0.9248 0.057 Uiso 1 1 calc R . .
H41B H 1.1618 1.1326 0.8942 0.057 Uiso 1 1 calc R . .
H41C H 1.1792 1.1279 0.9606 0.057 Uiso 1 1 calc R . .
C38 C 1.3467(4) 1.4214(3) 1.1160(2) 0.0415(13) Uani 1 1 d . . .
H38A H 1.3841 1.4560 1.1540 0.062 Uiso 1 1 calc R . .
H38B H 1.3629 1.3734 1.1148 0.062 Uiso 1 1 calc R . .
H38C H 1.2701 1.4030 1.1081 0.062 Uiso 1 1 calc R . .
C80 C 0.6867(4) 1.4495(3) 0.7658(2) 0.0426(13) Uani 1 1 d . . .
H80A H 0.7272 1.4847 0.8034 0.064 Uiso 1 1 calc R . .
H80B H 0.6809 1.3936 0.7682 0.064 Uiso 1 1 calc R . .
H80C H 0.6156 1.4481 0.7538 0.064 Uiso 1 1 calc R . .
C56 C 1.0438(4) 1.1123(3) 0.5351(2) 0.0494(15) Uani 1 1 d . . .
H56A H 0.9864 1.0888 0.5520 0.074 Uiso 1 1 calc R . .
H56B H 1.0341 1.0717 0.5034 0.074 Uiso 1 1 calc R . .
H56C H 1.0427 1.1619 0.5207 0.074 Uiso 1 1 calc R . .
C9 C 0.5367(4) 1.1613(3) 0.4778(2) 0.0389(12) Uani 1 1 d D . .
H9 H 0.5533 1.1185 0.4655 0.047 Uiso 1 1 calc R A 7
C37 C 1.3589(4) 1.5466(3) 1.0748(2) 0.0462(14) Uani 1 1 d . . .
H37A H 1.3982 1.5805 1.1129 0.069 Uiso 1 1 calc R . .
H37B H 1.2827 1.5288 1.0680 0.069 Uiso 1 1 calc R . .
H37C H 1.3809 1.5789 1.0458 0.069 Uiso 1 1 calc R . .
C83 C 1.1388(9) 1.7011(7) 0.8314(6) 0.026(4) Uiso 0.376(17) 1 d PD D 3
H83A H 1.0800 1.7162 0.8160 0.040 Uiso 0.376(17) 1 calc PR D 3
H83B H 1.2055 1.7511 0.8454 0.040 Uiso 0.376(17) 1 calc PR D 3
H83C H 1.1269 1.6713 0.8630 0.040 Uiso 0.376(17) 1 calc PR D 3
C582 C 1.2453(10) 1.6400(8) 0.8016(7) 0.019(3) Uiso 0.376(17) 1 d P D 3
H58A H 1.2467 1.6097 0.8336 0.028 Uiso 0.376(17) 1 calc PR D 3
H58B H 1.3022 1.6960 0.8143 0.028 Uiso 0.376(17) 1 calc PR D 3
H58C H 1.2556 1.6117 0.7702 0.028 Uiso 0.376(17) 1 calc PR D 3
C596 C 1.1486(14) 1.6863(13) 0.7357(8) 0.057(5) Uiso 0.376(17) 1 d P D 3
H50A H 1.0817 1.6913 0.7209 0.086 Uiso 0.376(17) 1 calc PR D 3
H50B H 1.1590 1.6556 0.7055 0.086 Uiso 0.376(17) 1 calc PR D 3
H50C H 1.2076 1.7413 0.7483 0.086 Uiso 0.376(17) 1 calc PR D 3
C82 C 1.2484(7) 1.6384(6) 0.8203(5) 0.035(2) Uiso 0.624(17) 1 d P D 4
H82A H 1.2616 1.5972 0.7999 0.052 Uiso 0.624(17) 1 calc PR D 4
H82B H 1.2385 1.6223 0.8566 0.052 Uiso 0.624(17) 1 calc PR D 4
H82C H 1.3092 1.6922 0.8281 0.052 Uiso 0.624(17) 1 calc PR D 4
C96 C 1.1548(7) 1.6595(7) 0.7217(4) 0.042(3) Uiso 0.624(17) 1 d PD D 4
H96A H 1.0911 1.6637 0.6986 0.064 Uiso 0.624(17) 1 calc PR D 4
H96B H 1.1621 1.6135 0.7029 0.064 Uiso 0.624(17) 1 calc PR D 4
H96C H 1.2174 1.7108 0.7255 0.064 Uiso 0.624(17) 1 calc PR D 4
C503 C 1.1293(3) 1.7122(3) 0.8090(2) 0.049(3) Uiso 0.624(17) 1 d P D 4
H5A H 1.0557 1.7039 0.7923 0.073 Uiso 0.624(17) 1 calc PR D 4
H5B H 1.1772 1.7647 0.8020 0.073 Uiso 0.624(17) 1 calc PR D 4
H5C H 1.1446 1.7129 0.8503 0.073 Uiso 0.624(17) 1 calc PR D 4
C53 C 1.3876(3) 1.4432(3) 0.6559(2) 0.0430(14) Uani 1 1 d R . .
H53A H 1.3427 1.4274 0.6168 0.064 Uiso 1 1 d R . .
H53B H 1.4283 1.4115 0.6626 0.064 Uiso 1 1 d R . .
H53C H 1.4347 1.5007 0.6631 0.064 Uiso 1 1 d R . .
C11 C 0.5047(4) 1.2938(3) 0.5163(2) 0.0462(14) Uani 1 1 d . A .
H11 H 0.4926 1.3388 0.5294 0.055 Uiso 1 1 calc R . .
C57 C 1.2398(4) 1.1704(3) 0.5539(2) 0.0515(16) Uani 1 1 d . . .
H57A H 1.2400 1.2208 0.5404 0.077 Uiso 1 1 calc R . .
H57B H 1.2279 1.1300 0.5215 0.077 Uiso 1 1 calc R . .
H57C H 1.3082 1.1832 0.5823 0.077 Uiso 1 1 calc R . .
C59 C 0.7720(4) 0.9179(3) 0.6038(2) 0.0432(14) Uani 1 1 d . . .
H59A H 0.6982 0.8830 0.5811 0.065 Uiso 1 1 calc R . .
H59B H 0.7982 0.8875 0.6310 0.065 Uiso 1 1 calc R . .
H59C H 0.8158 0.9337 0.5782 0.065 Uiso 1 1 calc R . .
C98 C 0.4430(9) 0.7743(7) 0.7169(7) 0.031(3) Uiso 0.57(3) 1 d P E 9
H98A H 0.4538 0.7964 0.6824 0.046 Uiso 0.57(3) 1 calc PR E 9
H98B H 0.4361 0.8144 0.7423 0.046 Uiso 0.57(3) 1 calc PR E 9
H98C H 0.3782 0.7228 0.7063 0.046 Uiso 0.57(3) 1 calc PR E 9
C67 C 0.5355(9) 0.7178(9) 0.7995(6) 0.043(3) Uiso 0.57(3) 1 d PD E 9
H67A H 0.4678 0.6689 0.7902 0.065 Uiso 0.57(3) 1 calc PR E 9
H67B H 0.5407 0.7567 0.8308 0.065 Uiso 0.57(3) 1 calc PR E 9
H67C H 0.5941 0.7015 0.8113 0.065 Uiso 0.57(3) 1 calc PR E 9
C68 C 0.5362(7) 0.6943(6) 0.7004(5) 0.027(3) Uiso 0.57(3) 1 d PD E 9
H68A H 0.4704 0.6440 0.6922 0.040 Uiso 0.57(3) 1 calc PR E 9
H68B H 0.5972 0.6809 0.7128 0.040 Uiso 0.57(3) 1 calc PR E 9
H68C H 0.5377 0.7188 0.6658 0.040 Uiso 0.57(3) 1 calc PR E 9
C598 C 0.4456(11) 0.7751(8) 0.7315(8) 0.021(4) Uiso 0.43(3) 1 d P E 10
H59D H 0.4619 0.8288 0.7525 0.031 Uiso 0.43(3) 1 calc PR E 10
H59E H 0.3865 0.7322 0.7403 0.031 Uiso 0.43(3) 1 calc PR E 10
H59F H 0.4260 0.7758 0.6904 0.031 Uiso 0.43(3) 1 calc PR E 10
C567 C 0.5374(12) 0.7406(12) 0.8106(6) 0.039(4) Uiso 0.43(3) 1 d PD E 10
H5D H 0.5372 0.7881 0.8319 0.058 Uiso 0.43(3) 1 calc PR E 10
H5E H 0.5997 0.7320 0.8307 0.058 Uiso 0.43(3) 1 calc PR E 10
H5F H 0.4728 0.6914 0.8075 0.058 Uiso 0.43(3) 1 calc PR E 10
C568 C 0.5405(12) 0.6835(9) 0.7186(10) 0.046(4) Uiso 0.43(3) 1 d PD E 10
H56D H 0.5436 0.6920 0.6800 0.069 Uiso 0.43(3) 1 calc PR E 10
H56E H 0.4751 0.6353 0.7160 0.069 Uiso 0.43(3) 1 calc PR E 10
H56F H 0.6019 0.6745 0.7395 0.069 Uiso 0.43(3) 1 calc PR E 10
C42 C 1.3636(4) 1.2179(3) 0.8967(2) 0.0383(12) Uani 1 1 d . . .
H42A H 1.3785 1.1700 0.8908 0.057 Uiso 1 1 calc R . .
H42B H 1.4298 1.2683 0.9070 0.057 Uiso 1 1 calc R . .
H42C H 1.3143 1.2200 0.8614 0.057 Uiso 1 1 calc R . .
C12 C 0.5103(5) 1.2828(4) 0.4617(3) 0.0572(16) Uani 1 1 d . . .
H12 H 0.5100 1.3231 0.4382 0.069 Uiso 1 1 calc R A 7
C88 C 0.8584(5) 0.0500(4) 0.9665(3) 0.0545(16) Uani 1 1 d D . .
C85 C 0.9657(14) 0.1978(9) 1.0327(5) 0.038(4) Uiso 0.53(4) 1 d P F 5
H85 H 1.0008 0.2506 1.0564 0.045 Uiso 0.53(4) 1 calc PR F 5
C87 C 0.7983(14) 0.0726(13) 0.9876(7) 0.050(4) Uiso 0.53(4) 1 d P F 5
H87 H 0.7245 0.0400 0.9804 0.060 Uiso 0.53(4) 1 calc PR F 5
C86 C 0.8550(13) 0.1517(10) 1.0228(5) 0.038(4) Uiso 0.53(4) 1 d P F 5
H86 H 0.8182 0.1744 1.0401 0.046 Uiso 0.53(4) 1 calc PR F 5
C185 C 1.000(2) 0.2185(14) 1.0381(8) 0.068(6) Uiso 0.47(4) 1 d PD F 6
H185 H 1.0472 0.2717 1.0598 0.081 Uiso 0.47(4) 1 calc PR F 6
C186 C 0.896(2) 0.1797(14) 1.0312(7) 0.058(5) Uiso 0.47(4) 1 d P F 6
H186 H 0.8658 0.2078 1.0497 0.069 Uiso 0.47(4) 1 calc PR F 6
C187 C 0.8267(14) 0.1000(11) 0.9985(6) 0.041(4) Uiso 0.47(4) 1 d PD F 6
H187 H 0.7545 0.0782 0.9976 0.049 Uiso 0.47(4) 1 calc PR F 6
C89 C 0.7956(5) -0.0339(4) 0.9276(3) 0.0683(19) Uani 1 1 d . F .
H89A H 0.8436 -0.0494 0.9130 0.102 Uiso 1 1 calc R . .
H89B H 0.7408 -0.0311 0.8955 0.102 Uiso 1 1 calc R . .
H89C H 0.7621 -0.0752 0.9493 0.102 Uiso 1 1 calc R . .
C84 C 1.0249(6) 0.1674(4) 1.0084(2) 0.0596(17) Uani 1 1 d D . .
H84 H 1.0990 0.1974 1.0149 0.072 Uiso 1 1 calc R F 5
C91 C 0.6377(4) 0.0102(3) 0.1948(2) 0.0448(13) Uiso 1 1 d . . .
C93 C 0.6122(5) 0.0521(4) 0.1032(3) 0.0586(16) Uiso 1 1 d . . .
H93 H 0.6342 0.0629 0.0702 0.070 Uiso 1 1 calc R . .
C90 C 0.5485(4) 0.0198(3) 0.1975(2) 0.0466(14) Uiso 1 1 d . . .
H90 H 0.5251 0.0082 0.2300 0.056 Uiso 1 1 calc R . .
C92 C 0.6680(5) 0.0269(3) 0.1461(2) 0.0496(14) Uiso 1 1 d . . .
H92 H 0.7287 0.0207 0.1426 0.060 Uiso 1 1 calc R . .

loop_
_atom_site_aniso_label
_atom_site_aniso_U_11
_atom_site_aniso_U_22
_atom_site_aniso_U_33
_atom_site_aniso_U_23
_atom_site_aniso_U_13
_atom_site_aniso_U_12
C97 0.034(3) 0.026(3) 0.083(4) 0.001(3) 0.005(3) 0.015(2)
C95 0.038(3) 0.028(3) 0.114(6) 0.012(3) 0.017(3) 0.021(2)
C100 0.055(4) 0.070(4) 0.051(4) 0.028(3) 0.028(3) 0.038(3)
Fe1 0.0153(3) 0.0156(3) 0.0173(3) 0.0007(2) 0.0059(2) 0.0046(2)
Fe2 0.0161(3) 0.0161(3) 0.0185(3) -0.0009(2) 0.0056(2) 0.0052(2)
Fe3 0.0169(3) 0.0155(3) 0.0184(3) 0.0008(2) 0.0050(2) 0.0045(2)
Fe4 0.0159(3) 0.0143(3) 0.0199(3) 0.0008(2) 0.0071(2) 0.0037(2)
O2 0.0151(14) 0.0134(13) 0.0187(15) -0.0010(11) 0.0055(12) 0.0029(11)
O5 0.0183(15) 0.0170(14) 0.0256(16) -0.0008(12) 0.0096(13) 0.0045(12)
O3 0.0160(14) 0.0145(14) 0.0221(15) 0.0010(11) 0.0047(12) 0.0045(11)
O4 0.0197(15) 0.0182(14) 0.0214(15) 0.0037(12) 0.0078(12) 0.0077(12)
O9 0.0167(14) 0.0164(14) 0.0261(16) 0.0016(12) 0.0067(12) 0.0061(11)
O10 0.0150(14) 0.0125(14) 0.0258(16) -0.0006(12) 0.0049(12) 0.0030(11)
O11 0.0184(14) 0.0161(14) 0.0193(15) 0.0002(11) 0.0055(12) 0.0059(11)
O1 0.0201(15) 0.0202(15) 0.0249(16) 0.0017(12) 0.0054(13) 0.0034(12)
O8 0.0219(15) 0.0230(15) 0.0225(16) -0.0019(12) 0.0042(13) 0.0117(12)
O7 0.0185(15) 0.0194(15) 0.0213(16) -0.0034(12) 0.0042(12) 0.0082(12)
O6 0.0182(14) 0.0186(14) 0.0190(15) -0.0004(12) 0.0066(12) 0.0040(12)
O13 0.0228(16) 0.0195(15) 0.0290(17) -0.0032(13) 0.0085(14) 0.0060(13)
O12 0.0152(14) 0.0188(15) 0.0278(16) 0.0044(12) 0.0056(13) 0.0057(12)
O14 0.0183(15) 0.0201(15) 0.0284(17) -0.0056(13) 0.0026(13) 0.0061(12)
N1 0.0191(18) 0.0197(18) 0.0180(18) -0.0005(14) 0.0067(15) 0.0063(14)
C72 0.023(2) 0.015(2) 0.024(2) 0.0020(17) 0.0102(19) 0.0056(17)
N2 0.0230(19) 0.0216(18) 0.0203(19) -0.0006(15) 0.0053(16) 0.0100(15)
C44 0.016(2) 0.022(2) 0.021(2) 0.0002(17) 0.0026(17) 0.0089(17)
C46 0.022(2) 0.021(2) 0.022(2) 0.0011(18) 0.0037(18) 0.0039(18)
C74 0.016(2) 0.021(2) 0.032(3) -0.0006(18) 0.0095(19) 0.0055(17)
C31 0.019(2) 0.020(2) 0.021(2) 0.0019(17) 0.0080(18) 0.0086(17)
C63 0.022(2) 0.020(2) 0.035(3) 0.0033(19) 0.010(2) 0.0092(18)
C20 0.016(2) 0.016(2) 0.024(2) 0.0044(17) 0.0077(18) 0.0058(16)
C45 0.0126(19) 0.023(2) 0.016(2) 0.0010(16) 0.0032(16) 0.0084(16)
C73 0.022(2) 0.016(2) 0.016(2) 0.0007(16) 0.0083(17) 0.0061(17)
C18 0.022(2) 0.025(2) 0.031(3) 0.0071(19) 0.012(2) 0.0130(18)
C61 0.015(2) 0.019(2) 0.020(2) -0.0017(17) 0.0026(17) 0.0030(16)
C8 0.025(2) 0.030(2) 0.027(2) 0.0039(19) 0.006(2) 0.0132(19)
C75 0.022(2) 0.023(2) 0.034(3) 0.0040(19) 0.013(2) 0.0090(18)
C48 0.020(2) 0.034(2) 0.018(2) 0.0015(18) 0.0067(18) 0.0127(19)
C30 0.021(2) 0.021(2) 0.022(2) 0.0000(17) 0.0081(19) 0.0073(17)
C58 0.025(2) 0.025(2) 0.022(2) 0.0000(18) 0.0071(19) 0.0101(19)
C21 0.023(2) 0.016(2) 0.026(2) -0.0006(17) 0.0089(19) 0.0069(17)
C60 0.028(2) 0.017(2) 0.023(2) 0.0016(17) 0.0120(19) 0.0108(18)
C14 0.027(2) 0.020(2) 0.023(2) 0.0022(17) 0.0125(19) 0.0076(18)
C54 0.031(3) 0.031(3) 0.031(3) -0.008(2) 0.013(2) 0.008(2)
C77 0.023(2) 0.020(2) 0.039(3) -0.001(2) 0.013(2) 0.0065(18)
C22 0.023(2) 0.029(2) 0.024(2) 0.0023(18) 0.0084(19) 0.0173(19)
C49 0.0130(19) 0.018(2) 0.024(2) 0.0016(17) 0.0049(17) 0.0040(16)
C15 0.017(2) 0.016(2) 0.028(2) 0.0083(17) 0.0109(18) 0.0057(16)
C16 0.019(2) 0.025(2) 0.022(2) -0.0009(18) 0.0060(18) 0.0088(18)
C28 0.022(2) 0.031(2) 0.020(2) 0.0037(18) 0.0063(18) 0.0120(19)
C1 0.018(2) 0.022(2) 0.027(2) -0.0084(18) 0.0060(19) 0.0062(17)
C35 0.019(2) 0.025(2) 0.025(2) 0.0013(18) 0.0108(19) 0.0076(18)
C62 0.023(2) 0.018(2) 0.033(3) 0.0028(18) 0.008(2) 0.0102(18)
C50 0.022(2) 0.021(2) 0.034(3) -0.0010(19) 0.014(2) 0.0029(18)
C10 0.042(3) 0.033(3) 0.029(3) 0.005(2) 0.013(2) 0.020(2)
C47 0.018(2) 0.027(2) 0.018(2) -0.0034(18) 0.0062(17) 0.0061(18)
C33 0.023(2) 0.027(2) 0.018(2) -0.0007(18) 0.0042(19) 0.0073(19)
C27 0.030(2) 0.030(2) 0.025(2) 0.0040(19) 0.010(2) 0.016(2)
C32 0.024(2) 0.022(2) 0.025(2) -0.0070(18) 0.0053(19) 0.0092(18)
C40 0.020(2) 0.021(2) 0.031(3) 0.0033(19) 0.0051(19) 0.0092(18)
C34 0.022(2) 0.032(2) 0.022(2) 0.0032(19) 0.0057(19) 0.0101(19)
C36 0.032(3) 0.036(3) 0.024(3) -0.010(2) 0.000(2) 0.013(2)
C29 0.021(2) 0.022(2) 0.019(2) 0.0052(17) 0.0061(18) 0.0070(17)
C64 0.021(2) 0.020(2) 0.030(3) 0.0026(18) 0.0084(19) 0.0041(18)
C23 0.023(2) 0.029(2) 0.023(2) 0.0023(19) 0.0070(19) 0.0114(19)
C66 0.026(3) 0.024(2) 0.059(3) 0.013(2) 0.016(2) 0.007(2)
C52 0.021(2) 0.025(2) 0.044(3) 0.000(2) 0.004(2) -0.0025(19)
C6 0.019(2) 0.030(2) 0.022(2) -0.0032(19) 0.0026(18) 0.0092(18)
C7 0.023(2) 0.023(2) 0.020(2) 0.0000(17) 0.0078(18) 0.0116(18)
C65 0.025(2) 0.020(2) 0.043(3) 0.008(2) 0.010(2) 0.0126(19)
C19 0.021(2) 0.023(2) 0.020(2) -0.0015(17) 0.0086(18) 0.0086(17)
C17 0.023(2) 0.028(2) 0.028(3) 0.0063(19) 0.003(2) 0.0110(19)
C26 0.036(3) 0.041(3) 0.028(3) -0.007(2) 0.009(2) 0.016(2)
C25 0.037(3) 0.056(3) 0.022(3) 0.013(2) 0.017(2) 0.026(2)
C71 0.040(3) 0.055(4) 0.084(5) 0.004(3) 0.023(3) 0.031(3)
C39 0.036(3) 0.065(4) 0.043(3) -0.023(3) -0.002(3) 0.008(3)
C24 0.030(3) 0.040(3) 0.032(3) 0.014(2) 0.015(2) 0.015(2)
C2 0.024(2) 0.026(2) 0.036(3) -0.004(2) 0.010(2) 0.0049(19)
C43 0.040(3) 0.038(3) 0.044(3) 0.004(2) 0.009(3) 0.025(2)
C76 0.028(2) 0.015(2) 0.043(3) 0.0025(19) 0.011(2) 0.0091(18)
C13 0.024(2) 0.025(2) 0.019(2) 0.0066(18) 0.0067(18) 0.0085(18)
C78 0.021(2) 0.021(2) 0.051(3) 0.006(2) 0.009(2) 0.0118(18)
C3 0.024(3) 0.034(3) 0.045(3) -0.010(2) 0.008(2) 0.001(2)
C81 0.026(3) 0.021(2) 0.067(4) 0.006(2) 0.019(3) 0.007(2)
C5 0.027(3) 0.040(3) 0.026(3) -0.002(2) 0.002(2) 0.014(2)
C79 0.033(3) 0.057(3) 0.041(3) 0.008(3) 0.005(2) 0.029(3)
C69 0.023(2) 0.023(2) 0.053(3) 0.003(2) 0.011(2) 0.0128(19)
C4 0.025(3) 0.048(3) 0.030(3) -0.009(2) -0.004(2) 0.012(2)
C51 0.042(3) 0.028(3) 0.046(3) 0.015(2) 0.021(3) 0.017(2)
C55 0.054(3) 0.041(3) 0.046(3) -0.008(3) 0.020(3) 0.020(3)
C70 0.032(3) 0.026(3) 0.053(3) 0.002(2) -0.004(2) 0.011(2)
C41 0.030(3) 0.028(3) 0.050(3) 0.005(2) 0.010(2) 0.009(2)
C38 0.055(3) 0.048(3) 0.020(3) -0.005(2) 0.004(2) 0.027(3)
C80 0.035(3) 0.046(3) 0.057(4) 0.007(3) 0.024(3) 0.021(2)
C56 0.044(3) 0.050(3) 0.034(3) -0.015(3) 0.001(3) 0.009(3)
C9 0.052(3) 0.048(3) 0.031(3) 0.013(2) 0.021(3) 0.029(3)
C37 0.059(4) 0.038(3) 0.028(3) -0.012(2) -0.003(3) 0.020(3)
C53 0.031(3) 0.027(3) 0.060(4) -0.005(2) 0.026(3) -0.005(2)
C11 0.058(4) 0.040(3) 0.049(4) 0.009(3) 0.011(3) 0.032(3)
C57 0.046(3) 0.053(3) 0.043(3) -0.014(3) 0.028(3) 0.002(3)
C59 0.035(3) 0.038(3) 0.047(3) -0.024(2) -0.005(2) 0.021(2)
C42 0.044(3) 0.039(3) 0.047(3) 0.007(2) 0.025(3) 0.026(2)
C12 0.073(4) 0.059(4) 0.052(4) 0.032(3) 0.020(3) 0.037(3)
C88 0.060(4) 0.085(5) 0.048(4) 0.044(3) 0.032(3) 0.047(4)
C89 0.056(4) 0.084(5) 0.071(5) 0.036(4) 0.020(4) 0.032(4)
C84 0.073(4) 0.070(4) 0.040(4) 0.028(3) 0.018(3) 0.032(4)

loop_
_atom_type_symbol
_atom_type_description
_atom_type_scat_dispersion_real
_atom_type_scat_dispersion_imag
_atom_type_scat_source
C C 0.0033 0.0016 'International Tables Vol C Tables 4.2.6.8 and 6.1.1.4'
H H 0.0000 0.0000 'International Tables Vol C Tables 4.2.6.8 and 6.1.1.4'
N N 0.0061 0.0033 'International Tables Vol C Tables 4.2.6.8 and 6.1.1.4'
O O 0.0106 0.0060 'International Tables Vol C Tables 4.2.6.8 and 6.1.1.4'
Fe Fe 0.3463 0.8444 'International Tables Vol C Tables 4.2.6.8 and 6.1.1.4'

loop_
_geom_angle_atom_site_label_1
_geom_angle_atom_site_label_2
_geom_angle_atom_site_label_3
_geom_angle
_geom_angle_site_symmetry_1
_geom_angle_site_symmetry_3
_geom_angle_publ_flag
C9 C99 C12 119.6(10) . . ?
C12 C599 C9 117.5(15) . . ?
C84 C100 C88 120.5(6) . . ?
C102 C101 C90 120.5(6) . . ?
C101 C102 C93 118.9(7) . . ?
C505 C110 C109 112.8(14) . . ?
C108 C109 C110 121.7(16) . . ?
C109 C108 C107 121.9(14) . . ?
C509 C108 C107 118.6(13) . . ?
C109 C108 C511 119.9(12) . . ?
C509 C108 C511 119.9(12) . . ?
C107 C108 C511 118.1(12) . . ?
C107 C106 C505 115.7(10) . . ?
C106 C107 C108 118.8(12) . . ?
C510 C505 C106 125.2(12) . . ?
C110 C505 C106 127.2(12) . . ?
C505 C510 C509 119.1(15) . . ?
C108 C509 C510 118.5(14) . . ?
O10 Fe1 O3 90.89(11) . . ?
O10 Fe1 O9 80.46(11) . . ?
O3 Fe1 O9 166.13(12) . . ?
O10 Fe1 O2 111.96(12) . . ?
O3 Fe1 O2 76.91(10) . . ?
O9 Fe1 O2 96.19(10) . . ?
O10 Fe1 N2 102.11(13) . . ?
O3 Fe1 N2 83.34(12) . . ?
O9 Fe1 N2 108.96(13) . . ?
O2 Fe1 N2 140.50(12) . . ?
O10 Fe1 O4 153.42(11) . . ?
O3 Fe1 O4 115.41(11) . . ?
O9 Fe1 O4 74.38(11) . . ?
O2 Fe1 O4 79.58(11) . . ?
N2 Fe1 O4 78.60(12) . . ?
O6 Fe2 O9 99.79(12) . . ?
O6 Fe2 O8 100.34(12) . . ?
O9 Fe2 O8 88.43(11) . . ?
O6 Fe2 O7 102.08(12) . . ?
O9 Fe2 O7 156.28(11) . . ?
O8 Fe2 O7 78.75(11) . . ?
O6 Fe2 O5 81.28(11) . . ?
O9 Fe2 O5 103.99(11) . . ?
O8 Fe2 O5 167.09(12) . . ?
O7 Fe2 O5 88.37(11) . . ?
O6 Fe2 O4 151.40(11) . . ?
O9 Fe2 O4 73.82(11) . . ?
O8 Fe2 O4 107.20(11) . . ?
O7 Fe2 O4 90.87(11) . . ?
O5 Fe2 O4 73.63(10) . . ?
O1 Fe3 O11 113.15(12) . . ?
O1 Fe3 O14 95.69(12) . . ?
O11 Fe3 O14 86.62(12) . . ?
O1 Fe3 O3 94.87(11) . . ?
O11 Fe3 O3 89.33(11) . . ?
O14 Fe3 O3 169.44(11) . . ?
O1 Fe3 N1 89.76(13) . . ?
O11 Fe3 N1 156.89(12) . . ?
O14 Fe3 N1 88.15(13) . . ?
O3 Fe3 N1 91.79(12) . . ?
O1 Fe3 O2 165.42(12) . . ?
O11 Fe3 O2 77.82(11) . . ?
O14 Fe3 O2 94.49(11) . . ?
O3 Fe3 O2 75.11(10) . . ?
N1 Fe3 O2 80.17(12) . . ?
O12 Fe4 O5 110.57(12) . . ?
O12 Fe4 O13 91.97(12) . . ?
O5 Fe4 O13 100.09(11) . . ?
O12 Fe4 O4 100.78(12) . . ?
O5 Fe4 O4 78.63(11) . . ?
O13 Fe4 O4 166.83(12) . . ?
O12 Fe4 O11 81.38(11) . . ?
O5 Fe4 O11 164.01(11) . . ?
O13 Fe4 O11 89.75(11) . . ?
O4 Fe4 O11 88.90(10) . . ?
O12 Fe4 O2 156.33(11) . . ?
O5 Fe4 O2 92.76(11) . . ?
O13 Fe4 O2 87.69(11) . . ?
O4 Fe4 O2 79.31(11) . . ?
O11 Fe4 O2 74.95(10) . . ?
C14 O2 Fe1 120.0(2) . . ?
C14 O2 Fe3 109.9(2) . . ?
Fe1 O2 Fe3 101.15(11) . . ?
C14 O2 Fe4 124.3(2) . . ?
Fe1 O2 Fe4 100.17(12) . . ?
Fe3 O2 Fe4 96.97(11) . . ?
C45 O5 Fe4 138.7(2) . . ?
C45 O5 Fe2 111.1(2) . . ?
Fe4 O5 Fe2 108.27(12) . . ?
C15 O3 Fe1 116.3(2) . . ?
C15 O3 Fe3 137.8(2) . . ?
Fe1 O3 Fe3 104.51(12) . . ?
C29 O4 Fe4 120.5(2) . . ?
C29 O4 Fe1 112.1(2) . . ?
Fe4 O4 Fe1 99.63(12) . . ?
C29 O4 Fe2 121.5(2) . . ?
Fe4 O4 Fe2 99.41(11) . . ?
Fe1 O4 Fe2 99.91(11) . . ?
C73 O9 Fe2 135.3(2) . . ?
C73 O9 Fe1 112.8(2) . . ?
Fe2 O9 Fe1 110.95(13) . . ?
C72 O10 Fe1 116.4(3) . . ?
C60 O11 Fe3 128.5(2) . . ?
C60 O11 Fe4 107.2(2) . . ?
Fe3 O11 Fe4 102.63(12) . . ?
C1 O1 Fe3 129.8(3) . . ?
C30 O8 Fe2 115.1(3) . . ?
C31 O7 Fe2 114.8(3) . . ?
C44 O6 Fe2 116.0(2) . . ?
C58 O13 Fe4 129.0(3) . . ?
C61 O12 Fe4 113.7(3) . . ?
C58 O14 Fe3 128.2(3) . . ?
C7 N1 C13 121.3(4) . . ?
C7 N1 Fe3 125.9(3) . . ?
C13 N1 Fe3 112.4(3) . . ?
O10 C72 C73 115.1(4) . . ?
O10 C72 C75 124.4(4) . . ?
C73 C72 C75 120.5(4) . . ?
C21 N2 C28 123.3(4) . . ?
C21 N2 Fe1 124.4(3) . . ?
C28 N2 Fe1 112.0(2) . . ?
O6 C44 C49 123.9(4) . . ?
O6 C44 C45 116.9(3) . . ?
C49 C44 C45 119.1(4) . . ?
C45 C46 C47 119.2(4) . . ?
C77 C74 C73 119.7(4) . . ?
O7 C31 C35 124.8(4) . . ?
O7 C31 C30 114.9(4) . . ?
C35 C31 C30 120.3(4) . . ?
C64 C63 C60 119.8(4) . . ?
C15 C20 C19 118.5(4) . . ?
C15 C20 C21 122.6(4) . . ?
C19 C20 C21 119.0(4) . . ?
O5 C45 C46 123.0(4) . . ?
O5 C45 C44 114.6(3) . . ?
C46 C45 C44 122.4(4) . . ?
O9 C73 C74 124.9(4) . . ?
O9 C73 C72 114.2(3) . . ?
C74 C73 C72 120.9(4) . . ?
C19 C18 C17 119.0(4) . . ?
O12 C61 C62 124.0(4) . . ?
O12 C61 C60 115.6(4) . . ?
C62 C61 C60 120.4(4) . . ?
C9 C8 C10 118.8(5) . . ?
C9 C8 C7 123.1(4) . . ?
C10 C8 C7 118.1(4) . . ?
C76 C75 C72 117.2(4) . . ?
C76 C75 C78 121.9(4) . . ?
C72 C75 C78 120.9(4) . . ?
C47 C48 C49 124.4(4) . . ?
O8 C30 C32 123.8(4) . . ?
O8 C30 C31 116.1(4) . . ?
C32 C30 C31 120.1(4) . . ?
O13 C58 O14 124.0(4) . . ?
O13 C58 C59 116.7(4) . . ?
O14 C58 C59 119.3(4) . . ?
N2 C21 C20 121.1(4) . . ?
N2 C21 C22 122.1(4) . . ?
C20 C21 C22 116.8(3) . . ?
O11 C60 C63 123.1(4) . . ?
O11 C60 C61 115.9(3) . . ?
C63 C60 C61 121.0(4) . . ?
O2 C14 C13 108.7(3) . . ?
C55 C54 C57 106.7(4) . . ?
C55 C54 C47 111.8(4) . . ?
C57 C54 C47 112.1(4) . . ?
C55 C54 C56 109.2(4) . . ?
C57 C54 C56 108.9(4) . . ?
C47 C54 C56 108.1(4) . . ?
C74 C77 C76 118.8(4) . . ?
C74 C77 C81 121.9(4) . . ?
C76 C77 C81 119.3(4) . . ?
C23 C22 C27 119.8(4) . . ?
C23 C22 C21 119.5(4) . . ?
C27 C22 C21 120.6(4) . . ?
C44 C49 C48 116.8(4) . . ?
C44 C49 C50 120.9(4) . . ?
C48 C49 C50 122.3(4) . . ?
O3 C15 C16 120.2(4) . . ?
O3 C15 C20 120.6(4) . . ?
C16 C15 C20 119.1(4) . . ?
C15 C16 C17 121.2(4) . . ?
N2 C28 C29 105.7(3) . . ?
O1 C1 C6 123.4(4) . . ?
O1 C1 C2 117.8(4) . . ?
C6 C1 C2 118.9(4) . . ?
C34 C35 C31 116.2(4) . . ?
C34 C35 C40 122.6(4) . . ?
C31 C35 C40 121.2(4) . . ?
C61 C62 C65 117.3(4) . . ?
C61 C62 C69 121.0(4) . . ?
C65 C62 C69 121.6(4) . . ?
C52 C50 C53 108.5(4) . . ?
C52 C50 C49 109.8(4) . . ?
C53 C50 C49 112.0(3) . . ?
C52 C50 C51 109.1(4) . . ?
C53 C50 C51 108.2(4) . . ?
C49 C50 C51 109.2(4) . . ?
C11 C10 C8 120.9(5) . . ?
C48 C47 C46 118.0(4) . . ?
C48 C47 C54 123.2(4) . . ?
C46 C47 C54 118.7(4) . . ?
C32 C33 C34 119.4(4) . . ?
C32 C33 C36 123.6(4) . . ?
C34 C33 C36 117.0(4) . . ?
C26 C27 C22 119.2(4) . . ?
C33 C32 C30 119.9(4) . . ?
C41 C40 C43 107.3(4) . . ?
C41 C40 C35 110.8(4) . . ?
C43 C40 C35 112.0(4) . . ?
C41 C40 C42 109.7(4) . . ?
C43 C40 C42 108.6(4) . . ?
C35 C40 C42 108.5(4) . . ?
C35 C34 C33 124.1(4) . . ?
C38 C36 C33 108.4(4) . . ?
C38 C36 C37 108.5(4) . . ?
C33 C36 C37 111.8(4) . . ?
C38 C36 C39 109.5(5) . . ?
C33 C36 C39 109.5(4) . . ?
C37 C36 C39 109.1(4) . . ?
O4 C29 C28 109.0(3) . . ?
C63 C64 C65 118.8(4) . . ?
C63 C64 C66 123.7(4) . . ?
C65 C64 C66 117.6(4) . . ?
C24 C23 C22 119.8(4) . . ?
C568 C66 C67 90.0(9) . . ?
C568 C66 C567 107.2(9) . . ?
C568 C66 C598 119.5(11) . . ?
C67 C66 C598 106.1(10) . . ?
C567 C66 C598 97.4(11) . . ?
C67 C66 C68 108.2(7) . . ?
C567 C66 C68 125.4(8) . . ?
C598 C66 C68 109.8(9) . . ?
C568 C66 C64 113.2(7) . . ?
C67 C66 C64 113.8(6) . . ?
C567 C66 C64 104.9(7) . . ?
C598 C66 C64 112.1(6) . . ?
C68 C66 C64 106.8(5) . . ?
C568 C66 C98 111.5(11) . . ?
C67 C66 C98 117.1(9) . . ?
C567 C66 C98 109.8(10) . . ?
C68 C66 C98 99.5(8) . . ?
C64 C66 C98 110.0(6) . . ?
C1 C6 C5 118.6(4) . . ?
C1 C6 C7 123.8(4) . . ?
C5 C6 C7 117.5(4) . . ?
N1 C7 C6 122.0(4) . . ?
N1 C7 C8 119.4(4) . . ?
C6 C7 C8 118.5(4) . . ?
C62 C65 C64 122.8(4) . . ?
C18 C19 C20 121.9(4) . . ?
C16 C17 C18 120.2(4) . . ?
C25 C26 C27 121.1(4) . . ?
C24 C25 C26 119.2(4) . . ?
C25 C24 C23 120.9(4) . . ?
C3 C2 C1 120.0(5) . . ?
C75 C76 C77 122.8(4) . . ?
N1 C13 C14 108.4(3) . . ?
C80 C78 C75 109.5(4) . . ?
C80 C78 C95 108.4(4) . . ?
C75 C78 C95 111.9(4) . . ?
C80 C78 C79 109.3(4) . . ?
C75 C78 C79 109.2(4) . . ?
C95 C78 C79 108.5(4) . . ?
C4 C3 C2 121.9(4) . . ?
C582 C81 C596 105.9(10) . . ?
C582 C81 C503 120.2(7) . . ?
C596 C81 C503 85.1(10) . . ?
C582 C81 C83 107.8(8) . . ?
C596 C81 C83 106.4(10) . . ?
C582 C81 C96 93.6(7) . . ?
C503 C81 C96 108.6(6) . . ?
C83 C81 C96 129.9(7) . . ?
C582 C81 C77 114.6(6) . . ?
C596 C81 C77 115.5(9) . . ?
C503 C81 C77 112.0(4) . . ?
C83 C81 C77 106.1(5) . . ?
C96 C81 C77 104.7(5) . . ?
C596 C81 C82 120.3(9) . . ?
C503 C81 C82 111.1(5) . . ?
C83 C81 C82 95.0(6) . . ?
C96 C81 C82 109.9(6) . . ?
C77 C81 C82 110.3(5) . . ?
C4 C5 C6 120.9(5) . . ?
C71 C69 C62 108.9(4) . . ?
C71 C69 C70 110.7(4) . . ?
C62 C69 C70 109.6(4) . . ?
C71 C69 C97 108.4(4) . . ?
C62 C69 C97 111.4(4) . . ?
C70 C69 C97 107.9(4) . . ?
C3 C4 C5 119.7(5) . . ?
C99 C9 C8 121.1(7) . . ?
C8 C9 C599 118.7(9) . . ?
C10 C11 C12 119.7(5) . . ?
C599 C12 C11 120.3(9) . . ?
C11 C12 C99 118.8(7) . . ?
C87 C88 C100 129.3(11) . . ?
C100 C88 C187 109.1(10) . . ?
C87 C88 C89 111.7(11) . . ?
C100 C88 C89 119.0(5) . . ?
C187 C88 C89 131.9(10) . . ?
C84 C85 C86 121.9(11) . . ?
C88 C87 C86 112.4(12) . . ?
C87 C86 C85 121.5(11) . . ?
C186 C185 C84 107.1(16) . . ?
C185 C186 C187 125.3(15) . . ?
C88 C187 C186 124.5(12) . . ?
C100 C84 C185 133.4(14) . . ?
C100 C84 C85 114.3(9) . . ?
C92 C91 C90 117.1(5) . . ?
C92 C91 C103 121.0(5) . . ?
C90 C91 C103 121.9(5) . . ?
C92 C93 C102 120.7(6) . . ?
C101 C90 C91 121.7(6) . . ?
C93 C92 C91 121.1(6) . . ?

loop_
_geom_bond_atom_site_label_1
_geom_bond_atom_site_label_2
_geom_bond_distance
_geom_bond_site_symmetry_2
_geom_bond_publ_flag
C97 C69 1.539(7) . ?
C95 C78 1.544(6) . ?
C99 C9 1.343(13) . ?
C99 C12 1.427(15) . ?
C599 C12 1.365(19) . ?
C599 C9 1.435(16) . ?
C100 C84 1.373(9) . ?
C100 C88 1.388(8) . ?
C101 C102 1.359(8) . ?
C101 C90 1.369(8) . ?
C102 C93 1.383(8) . ?
C103 C91 1.469(8) . ?
C110 C505 1.400(10) . ?
C110 C109 1.410(9) . ?
C109 C108 1.391(10) . ?
C108 C509 1.390(9) . ?
C108 C107 1.414(8) . ?
C108 C511 1.529(9) . ?
C106 C107 1.392(8) . ?
C106 C505 1.416(11) . ?
C505 C510 1.268(18) . ?
C510 C509 1.402(9) . ?
Fe1 O10 1.895(3) . ?
Fe1 O3 2.009(3) . ?
Fe1 O9 2.008(3) . ?
Fe1 O2 2.051(3) . ?
Fe1 N2 2.083(3) . ?
Fe1 O4 2.131(3) . ?
Fe2 O6 1.893(3) . ?
Fe2 O9 1.990(3) . ?
Fe2 O8 2.008(3) . ?
Fe2 O7 2.030(3) . ?
Fe2 O5 2.056(3) . ?
Fe2 O4 2.172(3) . ?
Fe3 O1 1.851(3) . ?
Fe3 O11 1.975(3) . ?
Fe3 O14 2.038(3) . ?
Fe3 O3 2.044(3) . ?
Fe3 N1 2.088(4) . ?
Fe3 O2 2.098(3) . ?
Fe4 O12 1.881(3) . ?
Fe4 O5 1.932(3) . ?
Fe4 O13 2.009(3) . ?
Fe4 O4 2.065(3) . ?
Fe4 O11 2.079(3) . ?
Fe4 O2 2.129(3) . ?
O2 C14 1.442(5) . ?
O5 C45 1.360(4) . ?
O3 C15 1.350(5) . ?
O4 C29 1.421(5) . ?
O9 C73 1.350(5) . ?
O10 C72 1.343(5) . ?
O11 C60 1.357(5) . ?
O1 C1 1.330(5) . ?
O8 C30 1.288(5) . ?
O7 C31 1.292(5) . ?
O6 C44 1.343(5) . ?
O13 C58 1.263(5) . ?
O12 C61 1.354(5) . ?
O14 C58 1.260(5) . ?
N1 C7 1.292(5) . ?
N1 C13 1.475(5) . ?
C72 C73 1.400(6) . ?
C72 C75 1.396(6) . ?
N2 C21 1.287(5) . ?
N2 C28 1.461(5) . ?
C44 C49 1.402(5) . ?
C44 C45 1.399(6) . ?
C46 C45 1.378(5) . ?
C46 C47 1.395(6) . ?
C74 C77 1.373(6) . ?
C74 C73 1.390(5) . ?
C31 C35 1.425(6) . ?
C31 C30 1.451(6) . ?
C63 C64 1.379(6) . ?
C63 C60 1.381(6) . ?
C20 C15 1.402(6) . ?
C20 C19 1.404(5) . ?
C20 C21 1.469(6) . ?
C18 C19 1.369(6) . ?
C18 C17 1.387(6) . ?
C61 C62 1.390(6) . ?
C61 C60 1.408(6) . ?
C8 C9 1.382(6) . ?
C8 C10 1.395(6) . ?
C8 C7 1.485(6) . ?
C75 C76 1.390(6) . ?
C75 C78 1.537(6) . ?
C48 C47 1.375(6) . ?
C48 C49 1.397(5) . ?
C30 C32 1.399(6) . ?
C58 C59 1.500(6) . ?
C21 C22 1.494(6) . ?
C14 C13 1.514(6) . ?
C54 C55 1.512(7) . ?
C54 C57 1.527(6) . ?
C54 C47 1.529(5) . ?
C54 C56 1.541(7) . ?
C77 C76 1.407(6) . ?
C77 C81 1.542(6) . ?
C22 C23 1.389(6) . ?
C22 C27 1.386(6) . ?
C49 C50 1.529(5) . ?
C15 C16 1.384(6) . ?
C16 C17 1.382(6) . ?
C28 C29 1.527(5) . ?
C1 C6 1.405(6) . ?
C1 C2 1.407(6) . ?
C35 C34 1.367(6) . ?
C35 C40 1.526(6) . ?
C62 C65 1.395(6) . ?
C62 C69 1.535(6) . ?
C50 C52 1.520(6) . ?
C50 C53 1.526(6) . ?
C50 C51 1.535(6) . ?
C10 C11 1.372(7) . ?
C33 C32 1.356(6) . ?
C33 C34 1.440(6) . ?
C33 C36 1.530(6) . ?
C27 C26 1.393(6) . ?
C40 C41 1.524(6) . ?
C40 C43 1.527(6) . ?
C40 C42 1.537(6) . ?
C36 C38 1.523(7) . ?
C36 C37 1.528(7) . ?
C36 C39 1.539(7) . ?
C64 C65 1.404(6) . ?
C64 C66 1.535(6) . ?
C23 C24 1.375(6) . ?
C66 C568 1.479(12) . ?
C66 C67 1.466(10) . ?
C66 C567 1.571(11) . ?
C66 C598 1.504(14) . ?
C66 C68 1.568(8) . ?
C66 C98 1.590(13) . ?
C6 C5 1.413(6) . ?
C6 C7 1.468(6) . ?
C26 C25 1.369(7) . ?
C25 C24 1.381(7) . ?
C71 C69 1.521(7) . ?
C2 C3 1.373(7) . ?
C78 C80 1.505(7) . ?
C78 C79 1.535(7) . ?
C3 C4 1.354(7) . ?
C81 C582 1.429(14) . ?
C81 C596 1.411(18) . ?
C81 C503 1.484(6) . ?
C81 C83 1.588(9) . ?
C81 C96 1.567(10) . ?
C81 C82 1.580(11) . ?
C5 C4 1.376(7) . ?
C69 C70 1.520(7) . ?
C11 C12 1.376(8) . ?
C88 C87 1.299(13) . ?
C88 C187 1.443(11) . ?
C88 C89 1.524(9) . ?
C85 C84 1.412(14) . ?
C85 C86 1.422(18) . ?
C87 C86 1.420(18) . ?
C185 C186 1.34(2) . ?
C185 C84 1.357(14) . ?
C186 C187 1.42(2) . ?
C91 C92 1.388(7) . ?
C91 C90 1.383(7) . ?
C93 C92 1.363(8) . ?
